data_8106168
loop_
_publ_author_name
'Zhang, Xiaofeng'
'Cao, Yi'
'Wang, Yanwei'
'Wang, Shimin'
'Xu, Zhizhong'

_publ_section_title
;
 The crystal structure of
 catena-poly[bis((4-aminophenyl)sulfonyl)(pyrimidin-2-yl)amido-\k2
 N,N&#x2032;)-bis(\m2-4,4&#x2032;-bipyridine-N,N&#x2032;-\k2
 N:N&#x2032;)zinc(II) -- methanol (1/2), C32H34N10O6S2Zn
;
_journal_issue 3
_journal_name_full 'Zeitschrift f\"ur Kristallographie - New Crystal Structures'
_journal_page_first 413
_journal_page_last 415
_journal_paper_doi 10.1515/ncrs-2017-0319
_journal_volume 233
_journal_year 2018
_chemical_formula_moiety 'C30 H26 N10 O4 S2 Zn, 2(C H4 O)'
_chemical_formula_sum 'C32 H34 N10 O6 S2 Zn'
_chemical_formula_weight 784.18
_space_group_crystal_system monoclinic
_space_group_IT_number 15
_space_group_name_Hall '-C 2yc'
_space_group_name_H-M_alt 'C 1 2/c 1'
_atom_sites_solution_hydrogens mixed
_atom_sites_solution_primary direct
_atom_sites_solution_secondary difmap
_cell_angle_alpha 90
_cell_angle_beta 127.986(2)
_cell_angle_gamma 90
_cell_formula_units_Z 4
_cell_length_a 24.243(4)
_cell_length_b 11.2766(17)
_cell_length_c 15.799(5)
_cell_measurement_reflns_used 1910
_cell_measurement_temperature 100(2)
_cell_measurement_theta_max 25.322
_cell_measurement_theta_min 3.037
_cell_volume 3404.2(13)
_computing_cell_refinement SMART
_computing_data_collection 'SMART (Bruker, 2001)'
_computing_data_reduction 'SAINT (Bruker, 1999)'
_computing_molecular_graphics 'Olex2 (Dolomanov et al., 2009)'
_computing_publication_material 'Olex2 (Dolomanov et al., 2009)'
_computing_structure_refinement 'ShelXL (Sheldrick, 2008)'
_computing_structure_solution 'SHELXS-97 (Sheldrick, 2008)'
_diffrn_ambient_temperature 100(2)
_diffrn_measured_fraction_theta_full 0.999
_diffrn_measured_fraction_theta_max 0.999
_diffrn_measurement_device_type 'Bruker CCD area detector'
_diffrn_radiation_type MoK\a
_diffrn_radiation_wavelength 0.71073
_diffrn_reflns_av_R_equivalents 0.0564
_diffrn_reflns_av_unetI/netI 0.0475
_diffrn_reflns_Laue_measured_fraction_full 0.999
_diffrn_reflns_Laue_measured_fraction_max 0.999
_diffrn_reflns_limit_h_max 31
_diffrn_reflns_limit_h_min -31
_diffrn_reflns_limit_k_max 14
_diffrn_reflns_limit_k_min -14
_diffrn_reflns_limit_l_max 20
_diffrn_reflns_limit_l_min -20
_diffrn_reflns_number 16708
_diffrn_reflns_point_group_measured_fraction_full 0.999
_diffrn_reflns_point_group_measured_fraction_max 0.999
_diffrn_reflns_theta_full 25.242
_diffrn_reflns_theta_max 27.819
_diffrn_reflns_theta_min 2.132
_exptl_absorpt_coefficient_mu 0.905
_exptl_absorpt_correction_T_max 0.931
_exptl_absorpt_correction_T_min 0.826
_exptl_absorpt_correction_type multi-scan
_exptl_absorpt_process_details SADABS
_exptl_crystal_colour 'clear light colourless'
_exptl_crystal_colour_lustre clear
_exptl_crystal_colour_modifier light
_exptl_crystal_colour_primary colourless
_exptl_crystal_density_diffrn 1.530
_exptl_crystal_description plate
_exptl_crystal_F_000 1624
_exptl_crystal_size_max 0.22
_exptl_crystal_size_mid 0.18
_exptl_crystal_size_min 0.08
_refine_diff_density_max 0.732
_refine_diff_density_min -0.501
_refine_diff_density_rms 0.086
_refine_ls_extinction_coef .
_refine_ls_extinction_method none
_refine_ls_goodness_of_fit_ref 1.039
_refine_ls_hydrogen_treatment mixed
_refine_ls_matrix_type full
_refine_ls_number_parameters 290
_refine_ls_number_reflns 4046
_refine_ls_number_restraints 3
_refine_ls_restrained_S_all 1.039
_refine_ls_R_factor_all 0.0566
_refine_ls_R_factor_gt 0.0432
_refine_ls_shift/su_max 0.001
_refine_ls_shift/su_mean 0.000
_refine_ls_structure_factor_coef Fsqd
_refine_ls_weighting_details 'w=1/[\s^2^(Fo^2^)+(0.0542P)^2^+3.8680P] where P=(Fo^2^+2Fc^2^)/3'
_refine_ls_weighting_scheme calc
_refine_ls_wR_factor_gt 0.1053
_refine_ls_wR_factor_ref 0.1146
_reflns_Friedel_coverage 0.000
_reflns_Friedel_fraction_full .
_reflns_Friedel_fraction_max .
_reflns_number_gt 3237
_reflns_number_total 4046
_reflns_threshold_expression 'I > 2\s(I)'
_cod_data_source_file suppl_ncrs-2017-0319_suppl.cif
_cod_data_source_block 1
_cod_original_cell_volume 3404.0(13)
_cod_database_code 8106168
_shelx_space_group_comment
;
The symmetry employed for this shelxl refinement is uniquely defined
by the following loop, which should always be used as a source of
symmetry information in preference to the above space-group names.
They are only intended as comments.
;
_olex2_refinement_description
;
1. Fixed Uiso
 At 1.5 times of:
  All C(H,H,H) groups
2. Restrained distances
 H3A-O3
 0.84 with sigma of 0.02
 N4-H4B = N4-H4A
 0.88 with sigma of 0.02
3.a Idealised Me refined as rotating group:
 C17(H17A,H17B,H17C)
;

loop_
_space_group_symop_operation_xyz
'x, y, z'
'-x, y, -z+1/2'
'x+1/2, y+1/2, z'
'-x+1/2, y+1/2, -z+1/2'
'-x, -y, -z'
'x, -y, z-1/2'
'-x+1/2, -y+1/2, -z'
'x+1/2, -y+1/2, z-1/2'

loop_
_atom_site_label
_atom_site_type_symbol
_atom_site_fract_x
_atom_site_fract_y
_atom_site_fract_z
_atom_site_U_iso_or_equiv
_atom_site_adp_type
_atom_site_occupancy
_atom_site_site_symmetry_order
_atom_site_calc_flag
_atom_site_refinement_flags_posn
_atom_site_refinement_flags_adp
_atom_site_refinement_flags_occupancy
_atom_site_disorder_assembly
_atom_site_disorder_group
Zn1 Zn 0.0000 0.14239(3) 0.2500 0.01386(12) Uani 1 2 d S T P . .
S1 S 0.07699(3) 0.15190(6) 0.52500(5) 0.01826(15) Uani 1 1 d . . . . .
O1 O 0.00421(10) 0.15525(17) 0.48048(15) 0.0260(4) Uani 1 1 d . . . . .
O2 O 0.12024(11) 0.06124(17) 0.60341(14) 0.0287(4) Uani 1 1 d . . . . .
O3 O 0.13995(14) 0.8055(2) 0.5657(2) 0.0542(7) Uani 1 1 d D . . . .
N1 N 0.11400(11) 0.12746(17) 0.32621(16) 0.0161(4) Uani 1 1 d . . . . .
N2 N 0.19885(11) 0.1198(2) 0.51812(17) 0.0213(5) Uani 1 1 d . . . . .
N3 N 0.07539(11) 0.14472(17) 0.42251(16) 0.0153(4) Uani 1 1 d . . . . .
N4 N 0.18757(13) 0.6219(2) 0.7334(2) 0.0270(5) Uani 1 1 d D . . . .
N5 N 0.0000 0.3305(2) 0.2500 0.0140(6) Uani 1 2 d S T P . .
N6 N 0.0000 0.9548(2) 0.2500 0.0145(6) Uani 1 2 d S T P . .
C1 C 0.13298(13) 0.1307(2) 0.42715(19) 0.0160(5) Uani 1 1 d . . . . .
C2 C 0.16388(14) 0.1053(2) 0.3165(2) 0.0214(5) Uani 1 1 d . . . . .
C3 C 0.23282(15) 0.0890(3) 0.4057(2) 0.0282(6) Uani 1 1 d . . . . .
C4 C 0.24687(15) 0.0995(3) 0.5039(2) 0.0270(6) Uani 1 1 d . . . . .
C5 C 0.11329(13) 0.2907(2) 0.58771(19) 0.0185(5) Uani 1 1 d . . . . .
C6 C 0.07968(14) 0.3939(2) 0.5301(2) 0.0208(5) Uani 1 1 d . . . . .
C7 C 0.10454(14) 0.5033(3) 0.5773(2) 0.0226(5) Uani 1 1 d . . . . .
C8 C 0.16421(13) 0.5132(2) 0.6847(2) 0.0218(5) Uani 1 1 d . . . . .
C9 C 0.19770(14) 0.4087(3) 0.7418(2) 0.0246(6) Uani 1 1 d . . . . .
C10 C 0.17227(14) 0.2985(3) 0.6943(2) 0.0229(6) Uani 1 1 d . . . . .
C11 C 0.04883(13) 0.3922(2) 0.25339(19) 0.0156(5) Uani 1 1 d . . . . .
C12 C 0.05063(12) 0.5146(2) 0.25382(19) 0.0159(5) Uani 1 1 d . . . . .
C13 C 0.0000 0.5779(3) 0.2500 0.0136(6) Uani 1 2 d S T P . .
C14 C 0.0000 0.7090(3) 0.2500 0.0157(7) Uani 1 2 d S T P . .
C15 C 0.01618(13) 0.7722(2) 0.19207(19) 0.0169(5) Uani 1 1 d . . . . .
C16 C 0.01553(13) 0.8944(2) 0.19388(19) 0.0166(5) Uani 1 1 d . . . . .
C17 C 0.1623(2) 0.7956(4) 0.4988(3) 0.0608(11) Uani 1 1 d . . . . .
H17A H 0.1329 0.8465 0.4354 0.091 Uiso 1 1 calc GR . . . .
H17B H 0.1578 0.7131 0.4759 0.091 Uiso 1 1 calc GR . . . .
H17C H 0.2113 0.8206 0.5400 0.091 Uiso 1 1 calc GR . . . .
H7 H 0.0796(13) 0.573(2) 0.538(2) 0.013(7) Uiso 1 1 d . . . . .
H11 H 0.0841(15) 0.347(2) 0.257(2) 0.017(7) Uiso 1 1 d . . . . .
H15 H 0.0254(13) 0.732(2) 0.149(2) 0.014(6) Uiso 1 1 d . . . . .
H16 H 0.0256(13) 0.936(2) 0.1536(19) 0.008(6) Uiso 1 1 d . . . . .
H2 H 0.1497(16) 0.101(3) 0.248(2) 0.030(8) Uiso 1 1 d . . . . .
H12 H 0.0863(14) 0.553(2) 0.255(2) 0.016(7) Uiso 1 1 d . . . . .
H10 H 0.1934(15) 0.234(3) 0.731(2) 0.024(8) Uiso 1 1 d . . . . .
H6 H 0.0398(16) 0.391(3) 0.462(2) 0.024(8) Uiso 1 1 d . . . . .
H9 H 0.2406(16) 0.418(3) 0.815(2) 0.028(8) Uiso 1 1 d . . . . .
H3 H 0.2712(17) 0.070(3) 0.399(2) 0.035(9) Uiso 1 1 d . . . . .
H4 H 0.2885(19) 0.098(3) 0.566(3) 0.041(10) Uiso 1 1 d . . . . .
H4A H 0.2277(12) 0.626(3) 0.7967(18) 0.040(10) Uiso 1 1 d D . . . .
H3A H 0.1108(19) 0.852(3) 0.557(4) 0.064(15) Uiso 1 1 d D . . . .
H4B H 0.1744(19) 0.678(3) 0.688(2) 0.049(11) Uiso 1 1 d D . . . .

loop_
_atom_site_aniso_label
_atom_site_aniso_U_11
_atom_site_aniso_U_22
_atom_site_aniso_U_33
_atom_site_aniso_U_23
_atom_site_aniso_U_13
_atom_site_aniso_U_12
Zn1 0.0144(2) 0.0094(2) 0.0144(2) 0.000 0.00715(17) 0.000
S1 0.0209(3) 0.0207(3) 0.0154(3) -0.0013(2) 0.0124(3) -0.0038(2)
O1 0.0243(10) 0.0331(11) 0.0273(10) -0.0081(8) 0.0193(9) -0.0099(8)
O2 0.0375(12) 0.0263(10) 0.0196(9) 0.0047(8) 0.0162(9) -0.0037(9)
O3 0.0436(16) 0.0469(16) 0.0402(14) -0.0017(12) 0.0096(12) 0.0117(13)
N1 0.0225(11) 0.0106(10) 0.0183(10) 0.0009(8) 0.0141(9) 0.0001(8)
N2 0.0162(11) 0.0250(12) 0.0183(10) 0.0029(8) 0.0084(9) 0.0012(9)
N3 0.0170(10) 0.0145(10) 0.0140(9) -0.0010(7) 0.0093(9) -0.0002(8)
N4 0.0227(13) 0.0294(14) 0.0242(12) -0.0108(10) 0.0120(11) -0.0064(10)
N5 0.0159(14) 0.0115(13) 0.0125(13) 0.000 0.0076(12) 0.000
N6 0.0160(14) 0.0109(13) 0.0162(13) 0.000 0.0098(12) 0.000
C1 0.0183(12) 0.0112(11) 0.0181(11) -0.0004(9) 0.0110(10) -0.0007(9)
C2 0.0279(14) 0.0158(12) 0.0288(14) 0.0003(10) 0.0216(13) 0.0003(10)
C3 0.0266(15) 0.0275(15) 0.0403(16) 0.0002(12) 0.0256(14) 0.0014(12)
C4 0.0157(13) 0.0309(15) 0.0283(15) 0.0038(12) 0.0104(12) 0.0016(11)
C5 0.0187(12) 0.0241(13) 0.0157(11) -0.0051(10) 0.0121(10) -0.0030(10)
C6 0.0166(13) 0.0265(14) 0.0135(12) -0.0044(10) 0.0063(11) -0.0026(10)
C7 0.0201(13) 0.0248(14) 0.0200(12) -0.0028(11) 0.0108(11) -0.0003(11)
C8 0.0184(12) 0.0282(14) 0.0204(12) -0.0086(10) 0.0128(11) -0.0039(11)
C9 0.0155(13) 0.0362(16) 0.0161(12) -0.0064(11) 0.0066(11) -0.0014(11)
C10 0.0185(13) 0.0302(15) 0.0183(12) -0.0004(11) 0.0105(11) 0.0023(11)
C11 0.0146(12) 0.0145(11) 0.0148(11) 0.0009(9) 0.0076(10) 0.0028(9)
C12 0.0151(12) 0.0155(12) 0.0184(11) -0.0007(9) 0.0109(10) -0.0027(9)
C13 0.0154(16) 0.0135(16) 0.0119(14) 0.000 0.0083(13) 0.000
C14 0.0161(17) 0.0121(16) 0.0188(16) 0.000 0.0107(14) 0.000
C15 0.0227(13) 0.0137(11) 0.0196(12) -0.0012(9) 0.0158(11) -0.0002(10)
C16 0.0218(13) 0.0145(11) 0.0186(12) 0.0006(9) 0.0150(11) -0.0017(10)
C17 0.048(2) 0.063(3) 0.042(2) -0.0098(19) 0.0128(19) -0.005(2)

loop_
_atom_type_symbol
_atom_type_description
_atom_type_scat_dispersion_real
_atom_type_scat_dispersion_imag
_atom_type_scat_source
C C 0.0033 0.0016 'International Tables Vol C Tables 4.2.6.8 and 6.1.1.4'
H H 0.0000 0.0000 'International Tables Vol C Tables 4.2.6.8 and 6.1.1.4'
N N 0.0061 0.0033 'International Tables Vol C Tables 4.2.6.8 and 6.1.1.4'
O O 0.0106 0.0060 'International Tables Vol C Tables 4.2.6.8 and 6.1.1.4'
S S 0.1246 0.1234 'International Tables Vol C Tables 4.2.6.8 and 6.1.1.4'
Zn Zn 0.2839 1.4301 'International Tables Vol C Tables 4.2.6.8 and 6.1.1.4'

loop_
_geom_angle_atom_site_label_1
_geom_angle_atom_site_label_2
_geom_angle_atom_site_label_3
_geom_angle
_geom_angle_site_symmetry_1
_geom_angle_site_symmetry_3
N1 Zn1 N1 171.38(10) 2 .
N3 Zn1 N1 61.02(7) 2 2
N3 Zn1 N1 119.10(7) . 2
N3 Zn1 N1 61.02(7) . .
N3 Zn1 N1 119.10(7) 2 .
N3 Zn1 N3 178.60(10) 2 .
N5 Zn1 N1 94.31(5) . .
N5 Zn1 N1 94.31(5) . 2
N5 Zn1 N3 89.30(5) . 2
N5 Zn1 N3 89.30(5) . .
N6 Zn1 N1 85.69(5) 1_545 .
N6 Zn1 N1 85.69(5) 1_545 2
N6 Zn1 N3 90.70(5) 1_545 2
N6 Zn1 N3 90.70(5) 1_545 .
N6 Zn1 N5 180.0 1_545 .
O1 S1 N3 104.33(11) . .
O1 S1 C5 106.70(11) . .
O2 S1 O1 117.49(12) . .
O2 S1 N3 112.70(11) . .
O2 S1 C5 107.33(12) . .
N3 S1 C5 107.81(11) . .
C17 O3 H3A 127(3) . .
C1 N1 Zn1 92.48(15) . .
C2 N1 Zn1 149.15(18) . .
C2 N1 C1 117.6(2) . .
C4 N2 C1 114.9(2) . .
S1 N3 Zn1 139.08(12) . .
C1 N3 Zn1 96.32(14) . .
C1 N3 S1 124.53(17) . .
C8 N4 H4A 119(2) . .
C8 N4 H4B 112(3) . .
H4A N4 H4B 120(3) . .
C11 N5 Zn1 121.14(14) 2 .
C11 N5 Zn1 121.14(14) . .
C11 N5 C11 117.7(3) . 2
C16 N6 Zn1 120.49(14) 2 1_565
C16 N6 Zn1 120.49(14) . 1_565
C16 N6 C16 119.0(3) . 2
N1 C1 N3 110.1(2) . .
N2 C1 N1 125.0(2) . .
N2 C1 N3 124.9(2) . .
N1 C2 C3 121.3(3) . .
N1 C2 H2 116.1(19) . .
C3 C2 H2 122.6(19) . .
C2 C3 H3 121.8(17) . .
C4 C3 C2 116.4(3) . .
C4 C3 H3 121.8(18) . .
N2 C4 C3 124.7(3) . .
N2 C4 H4 110(2) . .
C3 C4 H4 125(2) . .
C6 C5 S1 118.97(19) . .
C10 C5 S1 121.5(2) . .
C10 C5 C6 119.5(2) . .
C5 C6 H6 121.1(19) . .
C7 C6 C5 120.8(2) . .
C7 C6 H6 118.1(19) . .
C6 C7 C8 120.7(3) . .
C6 C7 H7 119.8(16) . .
C8 C7 H7 119.5(16) . .
N4 C8 C7 120.9(3) . .
N4 C8 C9 121.0(2) . .
C9 C8 C7 118.0(2) . .
C8 C9 H9 116.5(18) . .
C10 C9 C8 121.2(2) . .
C10 C9 H9 122.3(18) . .
C5 C10 H10 120(2) . .
C9 C10 C5 119.9(3) . .
C9 C10 H10 120(2) . .
N5 C11 C12 122.8(2) . .
N5 C11 H11 116.9(16) . .
C12 C11 H11 120.3(16) . .
C11 C12 C13 119.3(2) . .
C11 C12 H12 118.9(16) . .
C13 C12 H12 121.7(16) . .
C12 C13 C12 118.1(3) 2 .
C12 C13 C14 120.95(15) . .
C12 C13 C14 120.95(15) 2 .
C15 C14 C13 120.77(15) . .
C15 C14 C13 120.77(15) 2 .
C15 C14 C15 118.5(3) . 2
C14 C15 H15 121.0(16) . .
C16 C15 C14 119.1(2) . .
C16 C15 H15 119.8(16) . .
N6 C16 C15 122.2(2) . .
N6 C16 H16 119.5(15) . .
C15 C16 H16 118.3(15) . .
O3 C17 H17A 109.5 . .
O3 C17 H17B 109.5 . .
O3 C17 H17C 109.5 . .
H17A C17 H17B 109.5 . .
H17A C17 H17C 109.5 . .
H17B C17 H17C 109.5 . .

loop_
_geom_bond_atom_site_label_1
_geom_bond_atom_site_label_2
_geom_bond_distance
_geom_bond_site_symmetry_2
Zn1 N1 2.240(2) 2
Zn1 N1 2.240(2) .
Zn1 N3 2.154(2) .
Zn1 N3 2.154(2) 2
Zn1 N5 2.121(3) .
Zn1 N6 2.115(3) 1_545
S1 O1 1.443(2) .
S1 O2 1.442(2) .
S1 N3 1.598(2) .
S1 C5 1.769(3) .
O3 C17 1.460(5) .
O3 H3A 0.821(19) .
N1 C1 1.361(3) .
N1 C2 1.333(3) .
N2 C1 1.344(3) .
N2 C4 1.334(4) .
N3 C1 1.361(3) .
N4 C8 1.371(3) .
N4 H4A 0.866(18) .
N4 H4B 0.860(18) .
N5 C11 1.346(3) 2
N5 C11 1.346(3) .
N6 Zn1 2.115(3) 1_565
N6 C16 1.343(3) 2
N6 C16 1.343(3) .
C2 C3 1.384(4) .
C2 H2 0.91(3) .
C3 C4 1.373(4) .
C3 H3 1.02(3) .
C4 H4 0.87(4) .
C5 C6 1.391(4) .
C5 C10 1.387(3) .
C6 C7 1.374(4) .
C6 H6 0.90(3) .
C7 C8 1.401(4) .
C7 H7 0.95(3) .
C8 C9 1.401(4) .
C9 C10 1.384(4) .
C9 H9 0.97(3) .
C10 H10 0.87(3) .
C11 C12 1.380(3) .
C11 H11 0.97(3) .
C12 C13 1.389(3) .
C12 H12 0.96(3) .
C13 C12 1.389(3) 2
C13 C14 1.478(5) .
C14 C15 1.393(3) 2
C14 C15 1.393(3) .
C15 C16 1.379(3) .
C15 H15 0.96(3) .
C16 H16 0.93(3) .
C17 H17A 0.9800 .
C17 H17B 0.9800 .
C17 H17C 0.9800 .

loop_
_geom_hbond_atom_site_label_D
_geom_hbond_atom_site_label_H
_geom_hbond_atom_site_label_A
_geom_hbond_distance_DH
_geom_hbond_distance_HA
_geom_hbond_distance_DA
_geom_hbond_angle_DHA
_geom_hbond_site_symmetry_A
N4 H4A N2 0.866(18) 2.31(2) 3.112(3) 155(3) 4_556
O3 H3A O2 0.821(19) 2.44(4) 3.041(3) 131(4) 1_565
N4 H4B O3 0.860(18) 2.122(19) 2.979(4) 175(4) .

loop_
_geom_torsion_atom_site_label_1
_geom_torsion_atom_site_label_2
_geom_torsion_atom_site_label_3
_geom_torsion_atom_site_label_4
_geom_torsion
_geom_torsion_site_symmetry_1
_geom_torsion_site_symmetry_2
_geom_torsion_site_symmetry_3
_geom_torsion_site_symmetry_4
Zn1 N1 C1 N2 176.9(2) . . . .
Zn1 N1 C1 N3 -2.17(18) . . . .
Zn1 N1 C2 C3 -167.8(2) . . . .
Zn1 N3 C1 N1 2.27(19) . . . .
Zn1 N3 C1 N2 -176.8(2) . . . .
Zn1 N5 C11 C12 -179.80(17) . . . .
Zn1 N6 C16 C15 179.89(18) 1_565 . . .
S1 N3 C1 N1 179.75(16) . . . .
S1 N3 C1 N2 0.7(3) . . . .
S1 C5 C6 C7 177.3(2) . . . .
S1 C5 C10 C9 -177.6(2) . . . .
O1 S1 N3 Zn1 1.5(2) . . . .
O1 S1 N3 C1 -174.70(19) . . . .
O1 S1 C5 C6 -50.9(2) . . . .
O1 S1 C5 C10 125.8(2) . . . .
O2 S1 N3 Zn1 130.05(17) . . . .
O2 S1 N3 C1 -46.1(2) . . . .
O2 S1 C5 C6 -177.7(2) . . . .
O2 S1 C5 C10 -1.0(2) . . . .
N1 C2 C3 C4 -1.3(4) . . . .
N3 S1 C5 C6 60.7(2) . . . .
N3 S1 C5 C10 -122.6(2) . . . .
N4 C8 C9 C10 176.9(2) . . . .
N5 C11 C12 C13 -0.4(3) . . . .
C1 N1 C2 C3 -1.6(4) . . . .
C1 N2 C4 C3 -0.4(4) . . . .
C2 N1 C1 N2 3.9(3) . . . .
C2 N1 C1 N3 -175.1(2) . . . .
C2 C3 C4 N2 2.4(5) . . . .
C4 N2 C1 N1 -2.9(4) . . . .
C4 N2 C1 N3 176.0(2) . . . .
C5 S1 N3 Zn1 -111.69(18) . . . .
C5 S1 N3 C1 72.1(2) . . . .
C5 C6 C7 C8 -0.2(4) . . . .
C6 C5 C10 C9 -0.9(4) . . . .
C6 C7 C8 N4 -177.3(3) . . . .
C6 C7 C8 C9 0.4(4) . . . .
C7 C8 C9 C10 -0.8(4) . . . .
C8 C9 C10 C5 1.1(4) . . . .
C10 C5 C6 C7 0.5(4) . . . .
C11 N5 C11 C12 0.19(17) 2 . . .
C11 C12 C13 C12 0.18(16) . . . 2
C11 C12 C13 C14 -179.82(16) . . . .
C12 C13 C14 C15 -140.66(17) . . . 2
C12 C13 C14 C15 39.34(17) 2 . . 2
C12 C13 C14 C15 -140.66(17) 2 . . .
C12 C13 C14 C15 39.34(17) . . . .
C13 C14 C15 C16 179.90(17) . . . .
C14 C15 C16 N6 0.2(3) . . . .
C15 C14 C15 C16 -0.10(17) 2 . . .
C16 N6 C16 C15 -0.11(18) 2 . . .
